data_1011268
loop_
_publ_author_name
'Zachariasen, W H'

_publ_section_title
;
The crystalline structure of Hambergite Be2 B O3 (O H)
;
_journal_coden_ASTM ZEKGAX
_journal_name_full
;
Zeitschrift fuer Kristallographie, Kristallgeometrie, Kristallphysik,
Kristallchemie (-144,1977)
;
_journal_page_first 289
_journal_page_last 302
_journal_volume 76
_journal_year 1931
_chemical_compound_source 'from Langesundfjord, Norway'
_chemical_formula_structural 'Be2 B O3 (O H)'
_chemical_formula_sum 'B Be2 H O4'
_chemical_name_mineral Hambergite
_chemical_name_systematic 'Diberyllium borate hydroxide'
_space_group_IT_number 61
_symmetry_cell_setting orthorhombic
_symmetry_Int_Tables_number 61
_symmetry_space_group_name_Hall '-P 2ac 2ab'
_symmetry_space_group_name_H-M 'P b c a'
_cell_angle_alpha 90
_cell_angle_beta 90
_cell_angle_gamma 90
_cell_formula_units_Z 8
_cell_length_a 9.75(1)
_cell_length_b 12.204(20)
_cell_length_c 4.429(10)
_cell_volume 527.0
_exptl_crystal_density_meas 2.36
_cod_original_formula_sum 'H B Be2 O4'
_cod_database_code 1011268
_cod_depositor_comments
;
 Removing dummy H atoms since the hydrogen atoms they represent are already
 marked using the _atom_site_attached_hydrogens data item.

 Antanas Vaitkus,
 2017-09-11
;

loop_
_symmetry_equiv_pos_as_xyz
x,y,z
1/2+x,1/2-y,-z
-x,1/2+y,1/2-z
1/2-x,-y,1/2+z
-x,-y,-z
1/2-x,1/2+y,z
x,1/2-y,1/2+z
1/2+x,y,1/2-z

loop_
_atom_site_label
_atom_site_type_symbol
_atom_site_symmetry_multiplicity
_atom_site_Wyckoff_symbol
_atom_site_fract_x
_atom_site_fract_y
_atom_site_fract_z
_atom_site_occupancy
_atom_site_attached_hydrogens
_atom_site_calc_flag
Be1 Be2+ 8 c -0.031 0.183 0.458 1. 0 d
Be2 Be2+ 8 c 0.236 0.069 0.458 1. 0 d
B1 B3+ 8 c 0.117 0.103 -0.028 1. 0 d
O1 O2- 8 c 0.031 0.183 -0.167 1. 0 d
O2 O2- 8 c 0.097 0.103 0.278 1. 0 d
O3 O2- 8 c 0.194 0.038 -0.167 1. 0 d
O4 O2- 8 c -0.167 0.183 0.167 1. 1 d

loop_
_atom_type_symbol
_atom_type_oxidation_number
Be2+ 2.000
B3+ 3.000
O2- -2.000
